data_4310684
loop_
_publ_author_name
'Marie-Line Lehaire'
'Rosario Scopelliti'
'Lorenz Herdeis'
'Kurt Polborn'
'Peter Mayer'
'Kay Severin'

_publ_contact_author_address
;
Institut de Chimie Mol\'eculaire et Biologique
\'Ecole Polytechnique F\'ed\'erale de Lausanne
1015 Lausanne
Switzerland
;
_publ_contact_author_email kay.severin@epfl.ch
_publ_contact_author_fax '+41 21 693 9305'
_publ_contact_author_name 'Kay Severin'
_publ_contact_author_phone '+41 21 693 9302'
_publ_section_title
;
 Diastereoselective Formation of Metallamacrocyclic (Arene)RuII and
 Cp*RhIII Complexes
;
_journal_name_full 'Inorganic Chemistry'
_journal_page_first 1609
_journal_page_last 1617
_journal_paper_doi 10.1021/ic035328i
_journal_volume 43
_journal_year 2004
_chemical_formula_moiety 'C56 H68 N8 O8 Rh4, 8(C H Cl3)'
_chemical_formula_sum 'C64 H76 Cl24 N8 O8 Rh4'
_chemical_formula_weight 2347.77
_chemical_name_systematic
; 
 ? 
;
_space_group_IT_number 114
_symmetry_cell_setting tetragonal
_symmetry_space_group_name_Hall 'P -4 2n'
_symmetry_space_group_name_H-M 'P -4 21 c'
_atom_sites_solution_hydrogens geom
_atom_sites_solution_primary direct
_atom_sites_solution_secondary difmap
_audit_creation_method SHELXL-97
_cell_angle_alpha 90.00
_cell_angle_beta 90.00
_cell_angle_gamma 90.00
_cell_formula_units_Z 2
_cell_length_a 16.8483(6)
_cell_length_b 16.8483(6)
_cell_length_c 16.5554(8)
_cell_measurement_reflns_used 9909
_cell_measurement_temperature 140(2)
_cell_measurement_theta_max 25.28185
_cell_measurement_theta_min 2.499
_cell_volume 4699.5(3)
_computing_cell_refinement 'Oxford Diffraction CrysAlis RED'
_computing_data_collection 'Oxford Diffraction CrysAlis CCD'
_computing_data_reduction 'Oxford Diffraction CrysAlis RED'
_computing_molecular_graphics 'Bruker SHELXTL'
_computing_publication_material 'Bruker SHELXTL'
_computing_structure_refinement 'SHELXL-97 (Sheldrick, 1997)'
_computing_structure_solution DIRDIF99
_diffrn_ambient_temperature 140(2)
_diffrn_measured_fraction_theta_full 0.997
_diffrn_measured_fraction_theta_max 0.997
_diffrn_measurement_device_type 'Oxford Diffraction KM4/Sapphire CCD'
_diffrn_measurement_method 'phi and omega scans'
_diffrn_radiation_monochromator graphite
_diffrn_radiation_source 'fine-focus sealed tube'
_diffrn_radiation_type MoK\a
_diffrn_radiation_wavelength 0.71073
_diffrn_reflns_av_R_equivalents 0.0397
_diffrn_reflns_av_sigmaI/netI 0.0230
_diffrn_reflns_limit_h_max 16
_diffrn_reflns_limit_h_min -20
_diffrn_reflns_limit_k_max 20
_diffrn_reflns_limit_k_min -20
_diffrn_reflns_limit_l_max 19
_diffrn_reflns_limit_l_min -19
_diffrn_reflns_number 28053
_diffrn_reflns_theta_full 25.03
_diffrn_reflns_theta_max 25.03
_diffrn_reflns_theta_min 3.00
_exptl_absorpt_coefficient_mu 1.423
_exptl_absorpt_correction_T_max 0.8550
_exptl_absorpt_correction_T_min 0.5340
_exptl_absorpt_correction_type refdelf
_exptl_absorpt_process_details
; 
(See: Walker, N. & Stuart, D. (1983) Acta Cryst. A39, 158-166) 
;
_exptl_crystal_colour yellow
_exptl_crystal_density_diffrn 1.659
_exptl_crystal_density_method 'not measured'
_exptl_crystal_description block
_exptl_crystal_F_000 2336
_exptl_crystal_size_max 0.17
_exptl_crystal_size_mid 0.17
_exptl_crystal_size_min 0.17
_refine_diff_density_max 0.552
_refine_diff_density_min -0.455
_refine_diff_density_rms 0.062
_refine_ls_abs_structure_details 'Flack H D (1983), Acta Cryst. A39, 876-881'
_refine_ls_abs_structure_Flack -0.03(3)
_refine_ls_extinction_method none
_refine_ls_goodness_of_fit_ref 1.039
_refine_ls_hydrogen_treatment mixed
_refine_ls_matrix_type full
_refine_ls_number_parameters 244
_refine_ls_number_reflns 4141
_refine_ls_number_restraints 0
_refine_ls_restrained_S_all 1.039
_refine_ls_R_factor_all 0.0262
_refine_ls_R_factor_gt 0.0243
_refine_ls_shift/su_max 0.001
_refine_ls_shift/su_mean 0.000
_refine_ls_structure_factor_coef Fsqd
_refine_ls_weighting_details 'calc w=1/[\s^2^(Fo^2^)+(0.0379P)^2^+1.9582P] where P=(Fo^2^+2Fc^2^)/3'
_refine_ls_weighting_scheme calc
_refine_ls_wR_factor_gt 0.0602
_refine_ls_wR_factor_ref 0.0611
_reflns_number_gt 3945
_reflns_number_total 4141
_reflns_threshold_expression >2sigma(I)
_cod_data_source_file ic035328isi20031118_025229_4.cif
_cod_data_source_block 18
_cod_depositor_comments
;
The following automatic conversions were performed:
'_symmetry_cell_setting' value 'Tetragonal' changed to 'tetragonal'
according to '/home/saulius/struct/CIF-dictionaries/cif_core.dic'
dictionary named 'cif_core.dic' version 2.4.1 from 2010-06-29.

Automatic conversion script
Id: cif_fix_enum 1527 2010-12-29 10:47:43Z saulius 
;
_cod_database_code 4310684

loop_
_symmetry_equiv_pos_as_xyz
'x, y, z'
'-x, -y, z'
'y, -x, -z'
'-y, x, -z'
'-x+1/2, y+1/2, -z+1/2'
'x+1/2, -y+1/2, -z+1/2'
'-y+1/2, -x+1/2, z+1/2'
'y+1/2, x+1/2, z+1/2'

loop_
_atom_site_label
_atom_site_type_symbol
_atom_site_fract_x
_atom_site_fract_y
_atom_site_fract_z
_atom_site_U_iso_or_equiv
_atom_site_adp_type
_atom_site_occupancy
_atom_site_symmetry_multiplicity
_atom_site_calc_flag
_atom_site_refinement_flags
_atom_site_disorder_assembly
_atom_site_disorder_group
Rh1 Rh 0.254060(12) 0.067110(12) -0.004969(14) 0.01670(7) Uani 1 1 d . . .
O1 O 0.22780(13) 0.03432(13) -0.12498(13) 0.0230(5) Uani 1 1 d . . .
O2 O 0.13774(15) 0.04247(17) -0.22200(14) 0.0392(7) Uani 1 1 d . . .
N1 N 0.14855(15) 0.12714(15) -0.02415(15) 0.0213(6) Uani 1 1 d . . .
N2 N 0.02862(15) 0.18315(16) -0.02838(15) 0.0216(6) Uani 1 1 d . . .
C1 C 0.09573(17) 0.17174(16) 0.01481(19) 0.0207(7) Uani 1 1 d . . .
H1 H 0.1043 0.1932 0.0672 0.025 Uiso 1 1 calc R . .
C2 C 0.0400(2) 0.14243(19) -0.0992(2) 0.0248(7) Uani 1 1 d . . .
H2 H 0.0031 0.1387 -0.1425 0.030 Uiso 1 1 calc R . .
C3 C 0.11338(18) 0.10828(19) -0.09682(19) 0.0223(7) Uani 1 1 d . . .
C4 C 0.16046(19) 0.0579(2) -0.15325(18) 0.0252(7) Uani 1 1 d . . .
C5 C 0.31574(19) 0.1332(2) 0.0861(2) 0.0260(7) Uani 1 1 d . . .
C6 C 0.33838(18) 0.16211(18) 0.0074(2) 0.0275(7) Uani 1 1 d . . .
C7 C 0.37448(19) 0.0980(2) -0.03473(19) 0.0255(7) Uani 1 1 d . . .
C8 C 0.37234(17) 0.02861(18) 0.0164(2) 0.0243(7) Uani 1 1 d . . .
C9 C 0.33798(17) 0.0521(2) 0.09166(19) 0.0234(7) Uani 1 1 d . . .
C10 C 0.2795(2) 0.1831(2) 0.1520(2) 0.0428(10) Uani 1 1 d . . .
H10A H 0.3217 0.2070 0.1846 0.064 Uiso 1 1 calc R . .
H10B H 0.2460 0.1496 0.1864 0.064 Uiso 1 1 calc R . .
H10C H 0.2470 0.2251 0.1278 0.064 Uiso 1 1 calc R . .
C11 C 0.3284(2) 0.2456(2) -0.0219(3) 0.0506(11) Uani 1 1 d . . .
H11A H 0.3779 0.2750 -0.0133 0.076 Uiso 1 1 calc R . .
H11B H 0.2853 0.2712 0.0080 0.076 Uiso 1 1 calc R . .
H11C H 0.3157 0.2451 -0.0797 0.076 Uiso 1 1 calc R . .
C12 C 0.4050(2) 0.1015(3) -0.1192(2) 0.0432(10) Uani 1 1 d . . .
H12A H 0.3706 0.1360 -0.1516 0.065 Uiso 1 1 calc R . .
H12B H 0.4052 0.0480 -0.1424 0.065 Uiso 1 1 calc R . .
H12C H 0.4591 0.1228 -0.1191 0.065 Uiso 1 1 calc R . .
C13 C 0.40190(18) -0.0534(2) -0.0037(3) 0.0384(8) Uani 1 1 d . . .
H13A H 0.4552 -0.0606 0.0188 0.058 Uiso 1 1 calc R . .
H13B H 0.4038 -0.0599 -0.0625 0.058 Uiso 1 1 calc R . .
H13C H 0.3659 -0.0930 0.0195 0.058 Uiso 1 1 calc R . .
C14 C 0.3280(2) 0.0008(2) 0.1642(2) 0.0363(9) Uani 1 1 d . . .
H14A H 0.3163 -0.0536 0.1472 0.054 Uiso 1 1 calc R . .
H14B H 0.2842 0.0210 0.1972 0.054 Uiso 1 1 calc R . .
H14C H 0.3771 0.0014 0.1961 0.054 Uiso 1 1 calc R . .
Cl1 Cl -0.05753(6) 0.14369(7) -0.31490(7) 0.0509(3) Uani 1 1 d . . .
Cl2 Cl 0.05950(8) 0.09192(7) -0.43055(6) 0.0558(3) Uani 1 1 d . . .
Cl3 Cl 0.08247(8) 0.23807(8) -0.34454(9) 0.0693(4) Uani 1 1 d . . .
C15 C 0.0437(2) 0.1408(2) -0.3392(2) 0.0344(8) Uani 1 1 d . . .
H15 H 0.0723 0.1114 -0.2956 0.041 Uiso 1 1 calc R . .
Cl4 Cl 0.23736(8) -0.04761(9) -0.41645(7) 0.0647(3) Uani 1 1 d . . .
Cl5 Cl 0.36092(7) 0.00461(6) -0.30930(7) 0.0512(3) Uani 1 1 d . . .
Cl6 Cl 0.27809(7) -0.14242(7) -0.27905(9) 0.0624(3) Uani 1 1 d . . .
C16 C 0.2693(2) -0.0452(2) -0.3147(2) 0.0376(9) Uani 1 1 d . . .
H16 H 0.2292 -0.0161 -0.2815 0.045 Uiso 1 1 calc R . .

loop_
_atom_site_aniso_label
_atom_site_aniso_U_11
_atom_site_aniso_U_22
_atom_site_aniso_U_33
_atom_site_aniso_U_23
_atom_site_aniso_U_13
_atom_site_aniso_U_12
Rh1 0.01482(11) 0.01638(12) 0.01890(11) 0.00193(10) 0.00007(11) -0.00030(8)
O1 0.0200(12) 0.0280(12) 0.0209(11) -0.0010(9) 0.0038(9) 0.0051(9)
O2 0.0378(14) 0.0564(17) 0.0233(12) -0.0118(11) -0.0079(11) 0.0217(13)
N1 0.0241(14) 0.0204(13) 0.0195(13) 0.0013(10) -0.0003(10) 0.0014(11)
N2 0.0223(14) 0.0206(13) 0.0220(13) 0.0015(10) 0.0009(10) 0.0044(11)
C1 0.0204(15) 0.0181(14) 0.0236(18) -0.0025(12) 0.0020(13) -0.0004(12)
C2 0.0257(17) 0.0272(17) 0.0217(15) 0.0007(13) -0.0031(13) 0.0060(14)
C3 0.0210(16) 0.0224(16) 0.0234(16) -0.0016(13) 0.0001(13) 0.0053(13)
C4 0.0268(18) 0.0302(18) 0.0186(15) -0.0024(14) -0.0012(13) 0.0076(14)
C5 0.0217(17) 0.0290(18) 0.0272(17) -0.0025(14) -0.0055(14) -0.0005(14)
C6 0.0242(15) 0.0222(15) 0.0363(19) 0.0046(16) -0.0086(16) -0.0061(12)
C7 0.0162(16) 0.0342(19) 0.0261(16) 0.0058(14) -0.0034(13) -0.0088(14)
C8 0.0143(14) 0.0280(16) 0.0307(19) 0.0011(14) -0.0024(13) -0.0032(12)
C9 0.0148(15) 0.0297(18) 0.0257(16) 0.0043(14) -0.0053(13) 0.0021(13)
C10 0.037(2) 0.046(2) 0.046(2) -0.0218(19) -0.0065(18) 0.0063(18)
C11 0.050(2) 0.0279(19) 0.074(3) 0.018(2) -0.015(2) -0.0112(18)
C12 0.028(2) 0.072(3) 0.030(2) 0.0090(19) 0.0025(15) -0.0120(19)
C13 0.0224(15) 0.0386(18) 0.054(2) -0.004(2) -0.0035(19) 0.0114(13)
C14 0.033(2) 0.042(2) 0.033(2) 0.0147(17) -0.0055(16) -0.0018(18)
Cl1 0.0298(5) 0.0728(7) 0.0501(6) 0.0012(5) -0.0014(4) -0.0043(5)
Cl2 0.0671(7) 0.0578(7) 0.0425(6) -0.0187(5) 0.0069(5) -0.0086(6)
Cl3 0.0612(7) 0.0558(7) 0.0907(9) -0.0330(7) 0.0277(7) -0.0190(6)
C15 0.032(2) 0.041(2) 0.0297(18) -0.0014(16) -0.0052(15) 0.0027(17)
Cl4 0.0588(7) 0.0845(9) 0.0508(6) 0.0048(6) -0.0040(6) 0.0062(7)
Cl5 0.0560(6) 0.0409(6) 0.0569(6) -0.0111(5) 0.0128(5) -0.0136(5)
Cl6 0.0544(7) 0.0432(6) 0.0898(9) 0.0299(6) 0.0132(6) 0.0013(5)
C16 0.037(2) 0.0304(19) 0.046(2) 0.0032(17) 0.0219(17) 0.0052(16)

loop_
_atom_type_symbol
_atom_type_description
_atom_type_scat_dispersion_real
_atom_type_scat_dispersion_imag
_atom_type_scat_source
C C 0.0033 0.0016 'International Tables Vol C Tables 4.2.6.8 and 6.1.1.4'
H H 0.0000 0.0000 'International Tables Vol C Tables 4.2.6.8 and 6.1.1.4'
N N 0.0061 0.0033 'International Tables Vol C Tables 4.2.6.8 and 6.1.1.4'
O O 0.0106 0.0060 'International Tables Vol C Tables 4.2.6.8 and 6.1.1.4'
Cl Cl 0.1484 0.1585 'International Tables Vol C Tables 4.2.6.8 and 6.1.1.4'
Rh Rh -1.1178 0.9187 'International Tables Vol C Tables 4.2.6.8 and 6.1.1.4'

loop_
_geom_angle_atom_site_label_1
_geom_angle_atom_site_label_2
_geom_angle_atom_site_label_3
_geom_angle
_geom_angle_site_symmetry_1
_geom_angle_site_symmetry_3
_geom_angle_publ_flag
N1 Rh1 N2 85.78(10) . 3 ?
N1 Rh1 O1 78.66(9) . . ?
N2 Rh1 O1 85.78(9) 3 . ?
N1 Rh1 C8 168.52(11) . . ?
N2 Rh1 C8 104.92(11) 3 . ?
O1 Rh1 C8 105.86(10) . . ?
N1 Rh1 C5 105.70(11) . . ?
N2 Rh1 C5 119.61(11) 3 . ?
O1 Rh1 C5 154.24(11) . . ?
C8 Rh1 C5 65.60(12) . . ?
N1 Rh1 C6 102.61(11) . . ?
N2 Rh1 C6 158.58(12) 3 . ?
O1 Rh1 C6 115.03(12) . . ?
C8 Rh1 C6 65.91(12) . . ?
C5 Rh1 C6 39.29(14) . . ?
N1 Rh1 C9 137.44(11) . . ?
N2 Rh1 C9 95.09(11) 3 . ?
O1 Rh1 C9 143.90(10) . . ?
C8 Rh1 C9 39.08(12) . . ?
C5 Rh1 C9 38.64(13) . . ?
C6 Rh1 C9 65.33(13) . . ?
N1 Rh1 C7 131.03(12) . . ?
N2 Rh1 C7 142.12(12) 3 . ?
O1 Rh1 C7 92.61(11) . . ?
C8 Rh1 C7 39.45(13) . . ?
C5 Rh1 C7 65.05(12) . . ?
C6 Rh1 C7 38.60(13) . . ?
C9 Rh1 C7 65.09(12) . . ?
C4 O1 Rh1 116.44(19) . . ?
C1 N1 C3 105.4(3) . . ?
C1 N1 Rh1 140.9(2) . . ?
C3 N1 Rh1 113.0(2) . . ?
C1 N2 C2 105.3(3) . . ?
C1 N2 Rh1 126.1(2) . 4 ?
C2 N2 Rh1 128.4(2) . 4 ?
N1 C1 N2 112.5(3) . . ?
N1 C1 H1 123.7 . . ?
N2 C1 H1 123.7 . . ?
C3 C2 N2 108.2(3) . . ?
C3 C2 H2 125.9 . . ?
N2 C2 H2 125.9 . . ?
C2 C3 N1 108.5(3) . . ?
C2 C3 C4 134.8(3) . . ?
N1 C3 C4 116.7(3) . . ?
O2 C4 O1 123.0(3) . . ?
O2 C4 C3 122.4(3) . . ?
O1 C4 C3 114.6(3) . . ?
C9 C5 C6 108.3(3) . . ?
C9 C5 C10 126.7(3) . . ?
C6 C5 C10 125.0(3) . . ?
C9 C5 Rh1 70.94(18) . . ?
C6 C5 Rh1 70.60(17) . . ?
C10 C5 Rh1 127.0(2) . . ?
C7 C6 C5 107.4(3) . . ?
C7 C6 C11 127.1(4) . . ?
C5 C6 C11 125.5(3) . . ?
C7 C6 Rh1 70.78(18) . . ?
C5 C6 Rh1 70.11(17) . . ?
C11 C6 Rh1 126.5(2) . . ?
C6 C7 C8 108.5(3) . . ?
C6 C7 C12 125.3(3) . . ?
C8 C7 C12 126.1(3) . . ?
C6 C7 Rh1 70.62(18) . . ?
C8 C7 Rh1 69.28(17) . . ?
C12 C7 Rh1 123.3(2) . . ?
C9 C8 C7 107.3(3) . . ?
C9 C8 C13 125.5(3) . . ?
C7 C8 C13 127.3(3) . . ?
C9 C8 Rh1 71.39(17) . . ?
C7 C8 Rh1 71.27(18) . . ?
C13 C8 Rh1 123.6(2) . . ?
C5 C9 C8 108.4(3) . . ?
C5 C9 C14 125.5(3) . . ?
C8 C9 C14 126.1(3) . . ?
C5 C9 Rh1 70.43(18) . . ?
C8 C9 Rh1 69.53(17) . . ?
C14 C9 Rh1 126.5(2) . . ?
C5 C10 H10A 109.5 . . ?
C5 C10 H10B 109.5 . . ?
H10A C10 H10B 109.5 . . ?
C5 C10 H10C 109.5 . . ?
H10A C10 H10C 109.5 . . ?
H10B C10 H10C 109.5 . . ?
C6 C11 H11A 109.5 . . ?
C6 C11 H11B 109.5 . . ?
H11A C11 H11B 109.5 . . ?
C6 C11 H11C 109.5 . . ?
H11A C11 H11C 109.5 . . ?
H11B C11 H11C 109.5 . . ?
C7 C12 H12A 109.5 . . ?
C7 C12 H12B 109.5 . . ?
H12A C12 H12B 109.5 . . ?
C7 C12 H12C 109.5 . . ?
H12A C12 H12C 109.5 . . ?
H12B C12 H12C 109.5 . . ?
C8 C13 H13A 109.5 . . ?
C8 C13 H13B 109.5 . . ?
H13A C13 H13B 109.5 . . ?
C8 C13 H13C 109.5 . . ?
H13A C13 H13C 109.5 . . ?
H13B C13 H13C 109.5 . . ?
C9 C14 H14A 109.5 . . ?
C9 C14 H14B 109.5 . . ?
H14A C14 H14B 109.5 . . ?
C9 C14 H14C 109.5 . . ?
H14A C14 H14C 109.5 . . ?
H14B C14 H14C 109.5 . . ?
Cl2 C15 Cl1 111.2(2) . . ?
Cl2 C15 Cl3 109.8(2) . . ?
Cl1 C15 Cl3 110.2(2) . . ?
Cl2 C15 H15 108.5 . . ?
Cl1 C15 H15 108.5 . . ?
Cl3 C15 H15 108.5 . . ?
Cl6 C16 Cl5 110.8(2) . . ?
Cl6 C16 Cl4 109.0(2) . . ?
Cl5 C16 Cl4 109.1(2) . . ?
Cl6 C16 H16 109.3 . . ?
Cl5 C16 H16 109.3 . . ?
Cl4 C16 H16 109.3 . . ?

loop_
_geom_bond_atom_site_label_1
_geom_bond_atom_site_label_2
_geom_bond_distance
_geom_bond_site_symmetry_2
_geom_bond_publ_flag
Rh1 N1 2.070(3) . ?
Rh1 N2 2.082(3) 3 ?
Rh1 O1 2.109(2) . ?
Rh1 C8 2.125(3) . ?
Rh1 C5 2.143(3) . ?
Rh1 C6 2.150(3) . ?
Rh1 C9 2.150(3) . ?
Rh1 C7 2.152(3) . ?
O1 C4 1.290(4) . ?
O2 C4 1.229(4) . ?
N1 C1 1.331(4) . ?
N1 C3 1.378(4) . ?
N2 C1 1.351(4) . ?
N2 C2 1.372(4) . ?
N2 Rh1 2.082(3) 4 ?
C1 H1 0.9500 . ?
C2 C3 1.364(4) . ?
C2 H2 0.9500 . ?
C3 C4 1.490(4) . ?
C5 C9 1.420(5) . ?
C5 C6 1.443(5) . ?
C5 C10 1.506(5) . ?
C6 C7 1.422(5) . ?
C6 C11 1.497(5) . ?
C7 C8 1.444(5) . ?
C7 C12 1.491(5) . ?
C8 C9 1.430(5) . ?
C8 C13 1.505(4) . ?
C9 C14 1.489(5) . ?
C10 H10A 0.9800 . ?
C10 H10B 0.9800 . ?
C10 H10C 0.9800 . ?
C11 H11A 0.9800 . ?
C11 H11B 0.9800 . ?
C11 H11C 0.9800 . ?
C12 H12A 0.9800 . ?
C12 H12B 0.9800 . ?
C12 H12C 0.9800 . ?
C13 H13A 0.9800 . ?
C13 H13B 0.9800 . ?
C13 H13C 0.9800 . ?
C14 H14A 0.9800 . ?
C14 H14B 0.9800 . ?
C14 H14C 0.9800 . ?
Cl1 C15 1.753(4) . ?
Cl2 C15 1.742(4) . ?
Cl3 C15 1.766(4) . ?
C15 H15 1.0000 . ?
Cl4 C16 1.768(4) . ?
Cl5 C16 1.760(4) . ?
Cl6 C16 1.748(4) . ?
C16 H16 1.0000 . ?

loop_
_geom_hbond_atom_site_label_D
_geom_hbond_atom_site_label_H
_geom_hbond_atom_site_label_A
_geom_hbond_distance_DH
_geom_hbond_distance_HA
_geom_hbond_distance_DA
_geom_hbond_angle_DHA
_geom_hbond_site_symmetry_A
C15 H15 O2 1.00 2.01 3.004(4) 171.1 .
C16 H16 O2 1.00 2.08 3.074(4) 174.1 .

loop_
_geom_torsion_atom_site_label_1
_geom_torsion_atom_site_label_2
_geom_torsion_atom_site_label_3
_geom_torsion_atom_site_label_4
_geom_torsion
_geom_torsion_site_symmetry_1
_geom_torsion_site_symmetry_2
_geom_torsion_site_symmetry_3
_geom_torsion_site_symmetry_4
_geom_torsion_publ_flag
N1 Rh1 O1 C4 -5.4(2) . . . . ?
N2 Rh1 O1 C4 81.2(2) 3 . . . ?
C8 Rh1 O1 C4 -174.5(2) . . . . ?
C5 Rh1 O1 C4 -108.0(3) . . . . ?
C6 Rh1 O1 C4 -104.1(2) . . . . ?
C9 Rh1 O1 C4 174.0(2) . . . . ?
C7 Rh1 O1 C4 -136.7(2) . . . . ?
N2 Rh1 N1 C1 88.4(3) 3 . . . ?
O1 Rh1 N1 C1 174.9(4) . . . . ?
C8 Rh1 N1 C1 -70.7(7) . . . . ?
C5 Rh1 N1 C1 -31.2(4) . . . . ?
C6 Rh1 N1 C1 -71.7(4) . . . . ?
C9 Rh1 N1 C1 -4.5(4) . . . . ?
C7 Rh1 N1 C1 -101.6(3) . . . . ?
N2 Rh1 N1 C3 -79.6(2) 3 . . . ?
O1 Rh1 N1 C3 6.9(2) . . . . ?
C8 Rh1 N1 C3 121.3(5) . . . . ?
C5 Rh1 N1 C3 160.8(2) . . . . ?
C6 Rh1 N1 C3 120.3(2) . . . . ?
C9 Rh1 N1 C3 -172.6(2) . . . . ?
C7 Rh1 N1 C3 90.4(3) . . . . ?
C3 N1 C1 N2 -0.3(3) . . . . ?
Rh1 N1 C1 N2 -168.8(2) . . . . ?
C2 N2 C1 N1 0.4(3) . . . . ?
Rh1 N2 C1 N1 -176.1(2) 4 . . . ?
C1 N2 C2 C3 -0.3(3) . . . . ?
Rh1 N2 C2 C3 176.0(2) 4 . . . ?
N2 C2 C3 N1 0.2(4) . . . . ?
N2 C2 C3 C4 -179.7(4) . . . . ?
C1 N1 C3 C2 0.0(4) . . . . ?
Rh1 N1 C3 C2 172.2(2) . . . . ?
C1 N1 C3 C4 179.9(3) . . . . ?
Rh1 N1 C3 C4 -7.9(4) . . . . ?
Rh1 O1 C4 O2 -179.5(3) . . . . ?
Rh1 O1 C4 C3 2.7(4) . . . . ?
C2 C3 C4 O2 5.6(6) . . . . ?
N1 C3 C4 O2 -174.3(3) . . . . ?
C2 C3 C4 O1 -176.6(4) . . . . ?
N1 C3 C4 O1 3.5(4) . . . . ?
N1 Rh1 C5 C9 150.91(18) . . . . ?
N2 Rh1 C5 C9 56.8(2) 3 . . . ?
O1 Rh1 C5 C9 -112.6(3) . . . . ?
C8 Rh1 C5 C9 -37.08(19) . . . . ?
C6 Rh1 C5 C9 -118.3(3) . . . . ?
C7 Rh1 C5 C9 -80.7(2) . . . . ?
N1 Rh1 C5 C6 -90.84(19) . . . . ?
N2 Rh1 C5 C6 175.04(17) 3 . . . ?
O1 Rh1 C5 C6 5.6(3) . . . . ?
C8 Rh1 C5 C6 81.17(19) . . . . ?
C9 Rh1 C5 C6 118.3(3) . . . . ?
C7 Rh1 C5 C6 37.57(18) . . . . ?
N1 Rh1 C5 C10 28.8(4) . . . . ?
N2 Rh1 C5 C10 -65.3(4) 3 . . . ?
O1 Rh1 C5 C10 125.3(3) . . . . ?
C8 Rh1 C5 C10 -159.1(4) . . . . ?
C6 Rh1 C5 C10 119.7(4) . . . . ?
C9 Rh1 C5 C10 -122.1(4) . . . . ?
C7 Rh1 C5 C10 157.2(4) . . . . ?
C9 C5 C6 C7 0.0(3) . . . . ?
C10 C5 C6 C7 176.5(3) . . . . ?
Rh1 C5 C6 C7 -61.3(2) . . . . ?
C9 C5 C6 C11 -177.5(3) . . . . ?
C10 C5 C6 C11 -1.0(5) . . . . ?
Rh1 C5 C6 C11 121.3(3) . . . . ?
C9 C5 C6 Rh1 61.3(2) . . . . ?
C10 C5 C6 Rh1 -122.2(3) . . . . ?
N1 Rh1 C6 C7 -142.93(18) . . . . ?
N2 Rh1 C6 C7 105.7(3) 3 . . . ?
O1 Rh1 C6 C7 -59.7(2) . . . . ?
C8 Rh1 C6 C7 37.28(19) . . . . ?
C5 Rh1 C6 C7 117.6(3) . . . . ?
C9 Rh1 C6 C7 80.4(2) . . . . ?
N1 Rh1 C6 C5 99.46(19) . . . . ?
N2 Rh1 C6 C5 -11.9(4) 3 . . . ?
O1 Rh1 C6 C5 -177.31(17) . . . . ?
C8 Rh1 C6 C5 -80.3(2) . . . . ?
C9 Rh1 C6 C5 -37.24(18) . . . . ?
C7 Rh1 C6 C5 -117.6(3) . . . . ?
N1 Rh1 C6 C11 -20.5(4) . . . . ?
N2 Rh1 C6 C11 -131.9(4) 3 . . . ?
O1 Rh1 C6 C11 62.7(4) . . . . ?
C8 Rh1 C6 C11 159.7(4) . . . . ?
C5 Rh1 C6 C11 -120.0(4) . . . . ?
C9 Rh1 C6 C11 -157.2(4) . . . . ?
C7 Rh1 C6 C11 122.4(4) . . . . ?
C5 C6 C7 C8 1.7(3) . . . . ?
C11 C6 C7 C8 179.1(3) . . . . ?
Rh1 C6 C7 C8 -59.1(2) . . . . ?
C5 C6 C7 C12 178.5(3) . . . . ?
C11 C6 C7 C12 -4.1(5) . . . . ?
Rh1 C6 C7 C12 117.6(3) . . . . ?
C5 C6 C7 Rh1 60.9(2) . . . . ?
C11 C6 C7 Rh1 -121.7(3) . . . . ?
N1 Rh1 C7 C6 51.2(2) . . . . ?
N2 Rh1 C7 C6 -145.1(2) 3 . . . ?
O1 Rh1 C7 C6 128.44(19) . . . . ?
C8 Rh1 C7 C6 -119.5(3) . . . . ?
C5 Rh1 C7 C6 -38.2(2) . . . . ?
C9 Rh1 C7 C6 -81.0(2) . . . . ?
N1 Rh1 C7 C8 170.75(17) . . . . ?
N2 Rh1 C7 C8 -25.6(3) 3 . . . ?
O1 Rh1 C7 C8 -112.04(18) . . . . ?
C5 Rh1 C7 C8 81.3(2) . . . . ?
C6 Rh1 C7 C8 119.5(3) . . . . ?
C9 Rh1 C7 C8 38.49(19) . . . . ?
N1 Rh1 C7 C12 -68.8(4) . . . . ?
N2 Rh1 C7 C12 94.8(3) 3 . . . ?
O1 Rh1 C7 C12 8.4(3) . . . . ?
C8 Rh1 C7 C12 120.4(4) . . . . ?
C5 Rh1 C7 C12 -158.3(4) . . . . ?
C6 Rh1 C7 C12 -120.1(4) . . . . ?
C9 Rh1 C7 C12 158.9(4) . . . . ?
C6 C7 C8 C9 -2.8(3) . . . . ?
C12 C7 C8 C9 -179.5(3) . . . . ?
Rh1 C7 C8 C9 -62.7(2) . . . . ?
C6 C7 C8 C13 178.4(3) . . . . ?
C12 C7 C8 C13 1.7(5) . . . . ?
Rh1 C7 C8 C13 118.5(3) . . . . ?
C6 C7 C8 Rh1 60.0(2) . . . . ?
C12 C7 C8 Rh1 -116.8(3) . . . . ?
N1 Rh1 C8 C9 78.9(6) . . . . ?
N2 Rh1 C8 C9 -79.48(19) 3 . . . ?
O1 Rh1 C8 C9 -169.28(18) . . . . ?
C5 Rh1 C8 C9 36.67(19) . . . . ?
C6 Rh1 C8 C9 79.9(2) . . . . ?
C7 Rh1 C8 C9 116.4(3) . . . . ?
N1 Rh1 C8 C7 -37.5(6) . . . . ?
N2 Rh1 C8 C7 164.09(18) 3 . . . ?
O1 Rh1 C8 C7 74.29(19) . . . . ?
C5 Rh1 C8 C7 -79.8(2) . . . . ?
C6 Rh1 C8 C7 -36.5(2) . . . . ?
C9 Rh1 C8 C7 -116.4(3) . . . . ?
N1 Rh1 C8 C13 -160.4(5) . . . . ?
N2 Rh1 C8 C13 41.3(3) 3 . . . ?
O1 Rh1 C8 C13 -48.5(3) . . . . ?
C5 Rh1 C8 C13 157.4(3) . . . . ?
C6 Rh1 C8 C13 -159.3(3) . . . . ?
C9 Rh1 C8 C13 120.7(4) . . . . ?
C7 Rh1 C8 C13 -122.8(4) . . . . ?
C6 C5 C9 C8 -1.7(3) . . . . ?
C10 C5 C9 C8 -178.1(3) . . . . ?
Rh1 C5 C9 C8 59.3(2) . . . . ?
C6 C5 C9 C14 177.5(3) . . . . ?
C10 C5 C9 C14 1.0(5) . . . . ?
Rh1 C5 C9 C14 -121.5(3) . . . . ?
C6 C5 C9 Rh1 -61.0(2) . . . . ?
C10 C5 C9 Rh1 122.5(3) . . . . ?
C7 C8 C9 C5 2.7(3) . . . . ?
C13 C8 C9 C5 -178.4(3) . . . . ?
Rh1 C8 C9 C5 -59.9(2) . . . . ?
C7 C8 C9 C14 -176.4(3) . . . . ?
C13 C8 C9 C14 2.4(5) . . . . ?
Rh1 C8 C9 C14 120.9(3) . . . . ?
C7 C8 C9 Rh1 62.6(2) . . . . ?
C13 C8 C9 Rh1 -118.5(3) . . . . ?
N1 Rh1 C9 C5 -43.8(3) . . . . ?
N2 Rh1 C9 C5 -133.09(19) 3 . . . ?
O1 Rh1 C9 C5 137.1(2) . . . . ?
C8 Rh1 C9 C5 119.4(3) . . . . ?
C6 Rh1 C9 C5 37.9(2) . . . . ?
C7 Rh1 C9 C5 80.6(2) . . . . ?
N1 Rh1 C9 C8 -163.21(17) . . . . ?
N2 Rh1 C9 C8 107.49(19) 3 . . . ?
O1 Rh1 C9 C8 17.7(3) . . . . ?
C5 Rh1 C9 C8 -119.4(3) . . . . ?
C6 Rh1 C9 C8 -81.6(2) . . . . ?
C7 Rh1 C9 C8 -38.86(19) . . . . ?
N1 Rh1 C9 C14 76.4(4) . . . . ?
N2 Rh1 C9 C14 -12.9(3) 3 . . . ?
O1 Rh1 C9 C14 -102.7(3) . . . . ?
C8 Rh1 C9 C14 -120.4(4) . . . . ?
C5 Rh1 C9 C14 120.2(4) . . . . ?
C6 Rh1 C9 C14 158.1(3) . . . . ?
C7 Rh1 C9 C14 -159.2(3) . . . . ?
